data_2237843
loop_
_publ_author_name
'Gonz\'alez, Mar\'ia'
'Mart\'inez, Andrea'
'Rivadulla, Marcos L.'
'Matos, Maria J.'

_publ_section_title
;
 [(2<i>S</i>,3a<i>R</i>,6a<i>R</i>)-5-Oxohexahydrofuro[3,2-<i>b</i>]furan-2-yl]methyl
 acetate
;
_journal_coeditor_code GO2086
_journal_issue 5
_journal_name_full 'Acta Crystallographica Section E'
_journal_page_first o772
_journal_paper_doi 10.1107/S1600536813010313
_journal_volume 69
_journal_year 2013
_chemical_formula_iupac 'C9 H12 O5'
_chemical_formula_moiety 'C9 H12 O5'
_chemical_formula_sum 'C9 H12 O5'
_chemical_formula_weight 200.19
_chemical_melting_point 360.15(4)
_chemical_name_systematic '[(2<i>S</i>,3a<i>R</i>,6a<i>R</i>)-5-Oxohexahydrofuro[3,2-<i>b</i>]furan-2-yl]methyl acetate'
_space_group_IT_number 4
_symmetry_cell_setting monoclinic
_symmetry_space_group_name_Hall 'P 2yb'
_symmetry_space_group_name_H-M 'P 1 21 1'
_atom_sites_solution_hydrogens geom
_atom_sites_solution_primary direct
_atom_sites_solution_secondary difmap
_audit_creation_method SHELXL-97
_cell_angle_alpha 90.00
_cell_angle_beta 109.755(7)
_cell_angle_gamma 90.00
_cell_formula_units_Z 2
_cell_length_a 10.015(5)
_cell_length_b 4.647(3)
_cell_length_c 10.904(5)
_cell_measurement_reflns_used 1040
_cell_measurement_temperature 293(2)
_cell_measurement_theta_max 24.08
_cell_measurement_theta_min 2.39
_cell_volume 477.6(4)
_computing_cell_refinement 'SAINT (Bruker, 2007)'
_computing_data_collection 'APEX2 (Bruker, 2007)'
_computing_data_reduction 'SAINT (Bruker, 2007)'
_computing_molecular_graphics 'SHELXTL (Sheldrick, 2008)'
_computing_publication_material 'PLATON (Spek, 2009)'
_computing_structure_refinement 'SHELXL97 (Sheldrick, 2008)'
_computing_structure_solution 'SHELXS97 (Sheldrick, 2008)'
_diffrn_ambient_temperature 293(2)
_diffrn_measured_fraction_theta_full 0.968
_diffrn_measured_fraction_theta_max 0.968
_diffrn_measurement_device_type 'Bruker APEXII CCD'
_diffrn_measurement_method '\f and \w scans'
_diffrn_radiation_monochromator graphite
_diffrn_radiation_source 'fine-focus sealed tube'
_diffrn_radiation_type MoK\a
_diffrn_radiation_wavelength 0.71073
_diffrn_reflns_av_R_equivalents 0.0282
_diffrn_reflns_av_sigmaI/netI 0.0380
_diffrn_reflns_limit_h_max 11
_diffrn_reflns_limit_h_min -11
_diffrn_reflns_limit_k_max 5
_diffrn_reflns_limit_k_min -5
_diffrn_reflns_limit_l_max 12
_diffrn_reflns_limit_l_min -13
_diffrn_reflns_number 2551
_diffrn_reflns_theta_full 25.08
_diffrn_reflns_theta_max 25.08
_diffrn_reflns_theta_min 1.98
_exptl_absorpt_coefficient_mu 0.115
_exptl_absorpt_correction_T_max 0.7452
_exptl_absorpt_correction_T_min 0.6016
_exptl_absorpt_correction_type multi-scan
_exptl_absorpt_process_details '(SADABS; Sheldrick, 2008)'
_exptl_crystal_colour colourless
_exptl_crystal_density_diffrn 1.392
_exptl_crystal_density_method 'not measured'
_exptl_crystal_description needle
_exptl_crystal_F_000 212
_exptl_crystal_size_max 0.49
_exptl_crystal_size_mid 0.11
_exptl_crystal_size_min 0.10
_refine_diff_density_max 0.135
_refine_diff_density_min -0.164
_refine_ls_extinction_method none
_refine_ls_goodness_of_fit_ref 1.067
_refine_ls_hydrogen_treatment constr
_refine_ls_matrix_type full
_refine_ls_number_parameters 128
_refine_ls_number_reflns 1530
_refine_ls_number_restraints 1
_refine_ls_restrained_S_all 1.067
_refine_ls_R_factor_all 0.0535
_refine_ls_R_factor_gt 0.0436
_refine_ls_shift/su_max 0.000
_refine_ls_shift/su_mean 0.000
_refine_ls_structure_factor_coef Fsqd
_refine_ls_weighting_details 'calc w=1/[\s^2^(Fo^2^)+(0.0377P)^2^+0.1292P] where P=(Fo^2^+2Fc^2^)/3'
_refine_ls_weighting_scheme calc
_refine_ls_wR_factor_gt 0.0924
_refine_ls_wR_factor_ref 0.0967
_reflns_number_gt 1313
_reflns_number_total 1530
_reflns_threshold_expression I>2sigma(I)
_cod_data_source_file go2086.cif
_cod_data_source_block I
_cod_original_sg_symbol_H-M 'P 21'
_cod_database_code 2237843
_cod_database_fobs_code 2237843

loop_
_symmetry_equiv_pos_as_xyz
'x, y, z'
'-x, y+1/2, -z'

loop_
_atom_site_type_symbol
_atom_site_label
_atom_site_fract_x
_atom_site_fract_y
_atom_site_fract_z
_atom_site_U_iso_or_equiv
_atom_site_adp_type
_atom_site_calc_flag
_atom_site_refinement_flags
_atom_site_occupancy
_atom_site_symmetry_multiplicity
C C1 0.3092(3) 0.6053(7) 0.9619(3) 0.0455(7) Uani d . 1 1
H H1 0.3648 0.4273 0.9825 0.055 Uiso calc R 1 1
O O2 0.38327(19) 0.8441(5) 1.04241(19) 0.0546(6) Uani d . 1 1
C C3 0.3280(3) 0.9021(7) 1.1363(3) 0.0518(8) Uani d . 1 1
O O3 0.3786(3) 1.0867(6) 1.2155(2) 0.0788(7) Uani d . 1 1
C C4 0.2033(3) 0.7134(8) 1.1221(2) 0.0522(8) Uani d . 1 1
H H4A 0.1233 0.8252 1.1265 0.063 Uiso calc R 1 1
H H4B 0.2263 0.5674 1.1896 0.063 Uiso calc R 1 1
O O6 0.07106(19) 0.7479(6) 0.89421(18) 0.0656(7) Uani d . 1 1
C C5 0.1713(3) 0.5796(7) 0.9901(3) 0.0459(7) Uani d . 1 1
H H5 0.1407 0.3790 0.9887 0.055 Uiso calc R 1 1
C C7 0.1203(3) 0.8206(7) 0.7894(3) 0.0452(7) Uani d . 1 1
H H7 0.1309 1.0299 0.7865 0.054 Uiso calc R 1 1
C C8 0.2656(3) 0.6782(8) 0.8200(3) 0.0530(8) Uani d . 1 1
H H8A 0.2589 0.5060 0.7679 0.064 Uiso calc R 1 1
H H8B 0.3329 0.8095 0.8034 0.064 Uiso calc R 1 1
C C1' 0.0167(3) 0.7196(8) 0.6629(3) 0.0487(7) Uani d . 1 1
H H1A 0.0550 0.7489 0.5932 0.058 Uiso calc R 1 1
H H1B -0.0025 0.5161 0.6677 0.058 Uiso calc R 1 1
O O2' -0.1124(2) 0.8846(5) 0.63829(18) 0.0533(5) Uani d . 1 1
C C3' -0.2165(3) 0.8315(7) 0.5261(3) 0.0504(7) Uani d . 1 1
O O3' -0.2036(3) 0.6670(6) 0.4477(2) 0.0807(8) Uani d . 1 1
C C4' -0.3452(3) 1.0036(8) 0.5127(3) 0.0659(10) Uani d . 1 1
H H4E -0.3893 0.9331 0.5725 0.099 Uiso calc R 1 1
H H4D -0.4104 0.9876 0.4252 0.099 Uiso calc R 1 1
H H4C -0.3192 1.2017 0.5318 0.099 Uiso calc R 1 1

loop_
_atom_site_aniso_label
_atom_site_aniso_U_11
_atom_site_aniso_U_22
_atom_site_aniso_U_33
_atom_site_aniso_U_12
_atom_site_aniso_U_13
_atom_site_aniso_U_23
C1 0.0348(13) 0.0492(18) 0.0516(16) 0.0035(14) 0.0136(12) 0.0035(14)
O2 0.0410(10) 0.0622(14) 0.0599(12) -0.0120(11) 0.0162(9) -0.0041(11)
C3 0.0467(17) 0.057(2) 0.0405(16) 0.0046(16) 0.0004(13) 0.0065(15)
O3 0.0824(16) 0.0760(18) 0.0616(14) -0.0014(15) 0.0029(12) -0.0152(14)
C4 0.0471(16) 0.067(2) 0.0430(15) 0.0067(15) 0.0164(12) 0.0106(14)
O6 0.0410(11) 0.116(2) 0.0426(11) 0.0232(12) 0.0172(9) 0.0155(12)
C5 0.0432(15) 0.0489(17) 0.0472(15) -0.0005(14) 0.0173(12) 0.0039(14)
C7 0.0463(15) 0.0496(19) 0.0414(14) -0.0019(14) 0.0173(12) -0.0020(14)
C8 0.0455(16) 0.067(2) 0.0514(17) 0.0022(15) 0.0227(13) -0.0015(15)
C1' 0.0545(17) 0.0462(16) 0.0460(15) 0.0030(15) 0.0179(13) -0.0009(14)
O2' 0.0481(11) 0.0631(14) 0.0418(11) 0.0103(11) 0.0062(9) -0.0075(10)
C3' 0.0558(17) 0.0529(19) 0.0402(16) -0.0051(15) 0.0131(14) 0.0017(15)
O3' 0.0845(17) 0.088(2) 0.0559(13) 0.0072(14) 0.0055(12) -0.0251(15)
C4' 0.0491(18) 0.084(3) 0.054(2) 0.0063(16) 0.0039(15) 0.0061(17)

loop_
_atom_type_symbol
_atom_type_description
_atom_type_scat_dispersion_real
_atom_type_scat_dispersion_imag
_atom_type_scat_source
C C 0.0033 0.0016 'International Tables Vol C Tables 4.2.6.8 and 6.1.1.4'
H H 0.0000 0.0000 'International Tables Vol C Tables 4.2.6.8 and 6.1.1.4'
O O 0.0106 0.0060 'International Tables Vol C Tables 4.2.6.8 and 6.1.1.4'

loop_
_geom_angle_atom_site_label_1
_geom_angle_atom_site_label_2
_geom_angle_atom_site_label_3
_geom_angle
O2 C1 C8 111.3(2)
O2 C1 C5 104.6(2)
C8 C1 C5 105.0(2)
O2 C1 H1 111.8
C8 C1 H1 111.8
C5 C1 H1 111.8
C3 O2 C1 110.8(2)
O3 C3 O2 120.5(3)
O3 C3 C4 129.1(3)
O2 C3 C4 110.4(3)
C3 C4 C5 104.1(2)
C3 C4 H4A 110.9
C5 C4 H4A 110.9
C3 C4 H4B 110.9
C5 C4 H4B 110.9
H4A C4 H4B 109.0
C5 O6 C7 111.7(2)
O6 C5 C4 110.4(3)
O6 C5 C1 105.9(2)
C4 C5 C1 104.3(2)
O6 C5 H5 111.9
C4 C5 H5 111.9
C1 C5 H5 111.9
O6 C7 C1' 110.1(2)
O6 C7 C8 106.5(2)
C1' C7 C8 112.2(2)
O6 C7 H7 109.3
C1' C7 H7 109.3
C8 C7 H7 109.3
C1 C8 C7 104.3(2)
C1 C8 H8A 110.9
C7 C8 H8A 110.9
C1 C8 H8B 110.9
C7 C8 H8B 110.9
H8A C8 H8B 108.9
O2' C1' C7 107.6(2)
O2' C1' H1A 110.2
C7 C1' H1A 110.2
O2' C1' H1B 110.2
C7 C1' H1B 110.2
H1A C1' H1B 108.5
C3' O2' C1' 116.4(2)
O3' C3' O2' 122.5(3)
O3' C3' C4' 125.4(3)
O2' C3' C4' 112.0(3)
C3' C4' H4E 109.5
C3' C4' H4D 109.5
H4E C4' H4D 109.5
C3' C4' H4C 109.5
H4E C4' H4C 109.5
H4D C4' H4C 109.5

loop_
_geom_bond_atom_site_label_1
_geom_bond_atom_site_label_2
_geom_bond_distance
C1 O2 1.453(3)
C1 C8 1.498(4)
C1 C5 1.518(4)
C1 H1 0.9800
O2 C3 1.345(4)
C3 O3 1.201(4)
C3 C4 1.490(4)
C4 C5 1.500(4)
C4 H4A 0.9700
C4 H4B 0.9700
O6 C5 1.415(3)
O6 C7 1.430(3)
C5 H5 0.9800
C7 C1' 1.494(4)
C7 C8 1.530(4)
C7 H7 0.9800
C8 H8A 0.9700
C8 H8B 0.9700
C1' O2' 1.448(3)
C1' H1A 0.9700
C1' H1B 0.9700
O2' C3' 1.335(3)
C3' O3' 1.186(4)
C3' C4' 1.481(4)
C4' H4E 0.9600
C4' H4D 0.9600
C4' H4C 0.9600

loop_
_geom_torsion_atom_site_label_1
_geom_torsion_atom_site_label_2
_geom_torsion_atom_site_label_3
_geom_torsion_atom_site_label_4
_geom_torsion
C8 C1 O2 C3 130.1(2)
C5 C1 O2 C3 17.2(3)
C1 O2 C3 O3 177.4(3)
C1 O2 C3 C4 -3.3(3)
O3 C3 C4 C5 167.1(3)
O2 C3 C4 C5 -12.1(3)
C7 O6 C5 C4 126.7(3)
C7 O6 C5 C1 14.4(3)
C3 C4 C5 O6 -91.7(3)
C3 C4 C5 C1 21.6(3)
O2 C1 C5 O6 92.8(3)
C8 C1 C5 O6 -24.5(3)
O2 C1 C5 C4 -23.7(3)
C8 C1 C5 C4 -141.0(3)
C5 O6 C7 C1' 123.3(3)
C5 O6 C7 C8 1.4(4)
O2 C1 C8 C7 -87.8(3)
C5 C1 C8 C7 24.8(3)
O6 C7 C8 C1 -16.7(3)
C1' C7 C8 C1 -137.3(3)
O6 C7 C1' O2' 66.4(3)
C8 C7 C1' O2' -175.2(2)
C7 C1' O2' C3' 177.6(2)
C1' O2' C3' O3' -2.9(4)
C1' O2' C3' C4' 178.0(3)
